data_7007322
loop_
_publ_author_name
'Ferguson, Alan'
'Parkin, Andrew'
'Murrie, Mark'

_publ_section_title
;
 Synthesis and structural characterisation of polynuclear cobalt
 complexes with partially-deprotonated Bis-tris.
;
_journal_issue 30
_journal_name_full 'Dalton transactions (Cambridge, England : 2003)'
_journal_page_first 3627
_journal_page_last 3628
_journal_paper_doi 10.1039/b603622h
_journal_year 2006
_chemical_formula_moiety 'C42 H102 Co4 N4 Na2 O30'
_chemical_formula_sum 'C42 H102 Co4 N4 Na2 O30'
_chemical_formula_weight 1424.99
_space_group_IT_number 14
_symmetry_cell_setting monoclinic
_symmetry_space_group_name_Hall '-P 2yn'
_symmetry_space_group_name_H-M 'P 1 21/n 1'
_atom_sites_solution_hydrogens geom
_atom_sites_solution_primary direct
_audit_creation_date 06-05-20
_audit_creation_method CRYSTALS_ver_12.83
_cell_angle_alpha 90
_cell_angle_beta 94.0590(10)
_cell_angle_gamma 90
_cell_formula_units_Z 2
_cell_length_a 13.1331(2)
_cell_length_b 12.2948(2)
_cell_length_c 18.9290(3)
_cell_measurement_reflns_used 65077
_cell_measurement_temperature 100
_cell_measurement_theta_max 30
_cell_measurement_theta_min 0
_cell_volume 3048.78(8)
_computing_cell_refinement 'DENZO/SCALEPACK (Otwinowski & Minor, 1997)'
_computing_data_collection 'COLLECT (Nonius, 1997-2001).'
_computing_data_reduction 'DENZO/SCALEPACK (Otwinowski & Minor, 1997)'
_computing_molecular_graphics 'CAMERON (Watkin et al., 1996)'
_computing_publication_material 'CRYSTALS (Betteridge et al., 2003)'
_computing_structure_refinement 'CRYSTALS (Betteridge et al., 2003)'
_computing_structure_solution 'SIR92 (Altomare et al., 1994)'
_diffrn_ambient_temperature 100
_diffrn_measured_fraction_theta_full 0.999
_diffrn_measured_fraction_theta_max 0.999
_diffrn_measurement_device_type 'Nonius KappaCCD'
_diffrn_measurement_method '\f & \w scans'
_diffrn_radiation_monochromator graphite
_diffrn_radiation_type 'Mo K\a'
_diffrn_radiation_wavelength 0.71073
_diffrn_reflns_av_R_equivalents 0.071
_diffrn_reflns_limit_h_max 18
_diffrn_reflns_limit_h_min -18
_diffrn_reflns_limit_k_max 17
_diffrn_reflns_limit_k_min -17
_diffrn_reflns_limit_l_max 26
_diffrn_reflns_limit_l_min -26
_diffrn_reflns_number 59541
_diffrn_reflns_theta_full 29.995
_diffrn_reflns_theta_max 29.995
_diffrn_reflns_theta_min 1.828
_diffrn_standards_number 0
_exptl_absorpt_coefficient_mu 1.172
_exptl_absorpt_correction_T_max 0.79
_exptl_absorpt_correction_T_min 0.72
_exptl_absorpt_correction_type multi-scan
_exptl_absorpt_process_details 'SADABS (Siemens, 1996)'
_exptl_crystal_colour black
_exptl_crystal_density_diffrn 1.552
_exptl_crystal_description block
_exptl_crystal_F_000 1504
_exptl_crystal_size_max 0.40
_exptl_crystal_size_mid 0.30
_exptl_crystal_size_min 0.20
_refine_diff_density_max 2.16
_refine_diff_density_min -1.68
_refine_ls_extinction_method None
_refine_ls_goodness_of_fit_ref 0.8519
_refine_ls_hydrogen_treatment constr
_refine_ls_matrix_type full
_refine_ls_number_parameters 334
_refine_ls_number_reflns 8878
_refine_ls_number_restraints 0
_refine_ls_R_factor_all 0.0835
_refine_ls_R_factor_gt 0.0454
_refine_ls_shift/su_max 0.001254
_refine_ls_structure_factor_coef Fsqd
_refine_ls_weighting_details
;
Method= Modified Sheldrick
w=1/[\s^2^(F^2^) + ( 0.06P)^2^ + 0.00P]
,where P=(max(Fo^2^,0) + 2Fc^2^)/3
;
_refine_ls_weighting_scheme calc
_refine_ls_wR_factor_all 0.1241
_refine_ls_wR_factor_gt 0.1173
_refine_ls_wR_factor_ref 0.1241
_reflns_limit_h_max 18
_reflns_limit_h_min -18
_reflns_limit_k_max 17
_reflns_limit_k_min 0
_reflns_limit_l_max 26
_reflns_limit_l_min 0
_reflns_number_gt 5432
_reflns_number_total 8879
_reflns_threshold_expression I>2.0\s(I)
_oxford_diffrn_Wilson_B_factor 0.00
_oxford_diffrn_Wilson_scale 0.00
_oxford_refine_ls_scale 0.18482(9)
_oxford_structure_analysis_title 'sx030 in P 21/n'
_cod_data_source_file b603622h.txt
_cod_data_source_block 1
_cod_depositor_comments
;
The following automatic conversions were performed:
'_symmetry_cell_setting' value 'Monoclinic' changed to 'monoclinic'
according to '/home/saulius/struct/CIF-dictionaries/cif_core.dic'
dictionary named 'cif_core.dic' version 2.4.1 from 2010-06-29.

Automatic conversion script
Id: cif_fix_enum 1527 2010-12-29 10:47:43Z saulius 
;
_cod_original_sg_symbol_H-M 'P 1 21/n 1 '
_cod_database_code 7007322

loop_
_symmetry_equiv_pos_as_xyz
x,y,z
-x,-y,-z
-x+1/2,y+1/2,-z+1/2
x+1/2,-y+1/2,z+1/2

loop_
_atom_site_label
_atom_site_type_symbol
_atom_site_fract_x
_atom_site_fract_y
_atom_site_fract_z
_atom_site_U_iso_or_equiv
_atom_site_occupancy
_atom_site_adp_type
_atom_site_refinement_flags_posn
_atom_site_refinement_flags_adp
_atom_site_refinement_flags_occupancy
_atom_site_disorder_assembly
_atom_site_disorder_group
_atom_site_attached_hydrogens
Co1 Co 1.01057(3) 0.13913(3) 0.63063(2) 0.0094 1.0000 Uani . . . . . .
Co2 Co 0.98417(3) 0.01187(3) 0.73500(2) 0.0099 1.0000 Uani . . . . . .
Na3 Na 1.03039(9) -0.08330(10) 0.56661(6) 0.0141 1.0000 Uani . . . . . .
O4 O 0.91965(15) 0.01782(17) 0.64043(10) 0.0102 1.0000 Uani . . . . . .
C5 C 0.8123(2) 0.0329(3) 0.64780(16) 0.0131 1.0000 Uani . . . . . .
O6 O 1.10252(15) 0.03643(17) 0.68121(10) 0.0112 1.0000 Uani . . . . . .
O7 O 0.97822(15) 0.16782(17) 0.72663(10) 0.0110 1.0000 Uani . . . . . .
N8 N 0.85181(18) -0.0090(2) 0.77336(13) 0.0111 1.0000 Uani . . . . . .
C9 C 0.8851(2) -0.1011(3) 0.82395(16) 0.0148 1.0000 Uani . . . . . .
C10 C 0.9274(2) -0.1896(3) 0.77874(16) 0.0159 1.0000 Uani . . . . . .
O12 O 1.03815(16) 0.01000(18) 0.82996(11) 0.0148 1.0000 Uani . . . . . .
O13 O 1.05653(15) 0.10219(17) 0.54175(10) 0.0116 1.0000 Uani . . . . . .
C14 C 1.1631(2) 0.1218(3) 0.54554(16) 0.0140 1.0000 Uani . . . . . .
N15 N 1.11381(18) 0.2465(2) 0.64046(13) 0.0106 1.0000 Uani . . . . . .
C16 C 1.1550(2) 0.2192(3) 0.71539(15) 0.0121 1.0000 Uani . . . . . .
O17 O 0.91780(15) 0.24438(17) 0.59167(11) 0.0121 1.0000 Uani . . . . . .
O18 O 1.17371(17) -0.1564(2) 0.52435(12) 0.0237 1.0000 Uani D . . . . .
O19 O 0.7101(2) 0.1862(2) 0.88072(13) 0.0332 1.0000 Uani . . . . . .
O21 O 1.33315(17) 0.2665(2) 0.71529(12) 0.0208 1.0000 Uani . . . . . .
O22 O 0.98618(18) -0.25315(19) 0.61862(12) 0.0208 1.0000 Uani D . . . . .
O23 O 0.71533(17) -0.1748(2) 0.82222(11) 0.0201 1.0000 Uani D . . . . .
C24 C 1.0632(2) 0.2240(3) 0.76139(15) 0.0139 1.0000 Uani . . . . . .
C25 C 1.1870(2) 0.0988(3) 0.71273(16) 0.0142 1.0000 Uani . . . . . .
C26 C 1.1866(2) 0.2303(3) 0.58247(16) 0.0146 1.0000 Uani . . . . . .
C27 C 0.8016(2) -0.1485(3) 0.86761(16) 0.0191 1.0000 Uani . . . . . .
C28 C 1.2800(3) -0.1621(3) 0.53234(19) 0.0249 1.0000 Uani . . . . . .
C29 C 1.0566(3) -0.3434(3) 0.62675(19) 0.0311 1.0000 Uani . . . . . .
C30 C 1.0610(2) 0.3544(3) 0.63069(16) 0.0141 1.0000 Uani . . . . . .
C31 C 1.2402(2) 0.2938(3) 0.74455(17) 0.0180 1.0000 Uani . . . . . .
C32 C 0.8176(2) 0.0913(3) 0.80894(17) 0.0170 1.0000 Uani . . . . . .
C33 C 1.2176(3) 0.0183(3) 0.95789(18) 0.0262 1.0000 Uiso . . . . . .
C34 C 0.9751(2) -0.0542(3) 0.87105(17) 0.0186 1.0000 Uani . . . . . .
C35 C 0.7117(3) 0.0916(3) 0.83659(19) 0.0238 1.0000 Uani . . . . . .
C36 C 0.9760(2) 0.3366(3) 0.57326(17) 0.0154 1.0000 Uani . . . . . .
C37 C 0.7829(2) -0.0377(3) 0.70912(15) 0.0128 1.0000 Uani . . . . . .
O38 O 0.8784(4) 0.3328(4) 0.9182(2) 0.0915 1.0000 Uiso . . . . . .
C39 C 0.9353(4) 0.2705(5) 0.9704(3) 0.0613 1.0000 Uiso . . . . . .
O40 O 0.9509(5) 0.5460(5) 0.8848(3) 0.1303 1.0000 Uiso . . . . . .
H42 H 0.7958 0.1073 0.6593 0.0166 1.0000 Uiso R . . . . .
H43 H 0.7746 0.0107 0.6036 0.0166 1.0000 Uiso R . . . . .
H44 H 0.9651 -0.2426 0.8095 0.0205 1.0000 Uiso R . . . . .
H45 H 0.8708 -0.2234 0.7512 0.0205 1.0000 Uiso R . . . . .
H46 H 1.2011 0.0616 0.5707 0.0179 1.0000 Uiso R . . . . .
H47 H 1.1870 0.1246 0.4978 0.0179 1.0000 Uiso R . . . . .
H48 H 1.0829 0.1912 0.8066 0.0179 1.0000 Uiso R . . . . .
H49 H 1.0468 0.2973 0.7695 0.0179 1.0000 Uiso R . . . . .
H50 H 1.2070 0.0727 0.7598 0.0176 1.0000 Uiso R . . . . .
H51 H 1.2465 0.0880 0.6863 0.0176 1.0000 Uiso R . . . . .
H52 H 1.2587 0.2347 0.6005 0.0185 1.0000 Uiso R . . . . .
H53 H 1.1733 0.2873 0.5468 0.0185 1.0000 Uiso R . . . . .
H54 H 0.8273 -0.2159 0.8922 0.0237 1.0000 Uiso R . . . . .
H55 H 0.7815 -0.0957 0.9024 0.0237 1.0000 Uiso R . . . . .
H56 H 1.1072 0.4109 0.6171 0.0175 1.0000 Uiso R . . . . .
H57 H 1.0316 0.3747 0.6733 0.0175 1.0000 Uiso R . . . . .
H58 H 1.2477 0.2866 0.7956 0.0234 1.0000 Uiso R . . . . .
H59 H 1.2208 0.3695 0.7331 0.0234 1.0000 Uiso R . . . . .
H60 H 0.8645 0.1073 0.8498 0.0214 1.0000 Uiso R . . . . .
H61 H 0.8203 0.1486 0.7744 0.0214 1.0000 Uiso R . . . . .
H62 H 1.0161 -0.1140 0.8925 0.0229 1.0000 Uiso R . . . . .
H63 H 0.9494 -0.0130 0.9093 0.0229 1.0000 Uiso R . . . . .
H64 H 0.7000 0.0255 0.8643 0.0288 1.0000 Uiso R . . . . .
H65 H 0.6590 0.0960 0.7965 0.0288 1.0000 Uiso R . . . . .
H66 H 0.9290 0.3990 0.5695 0.0196 1.0000 Uiso R . . . . .
H67 H 1.0041 0.3267 0.5277 0.0196 1.0000 Uiso R . . . . .
H68 H 0.7929 -0.1149 0.6970 0.0163 1.0000 Uiso R . . . . .
H69 H 0.7133 -0.0246 0.7179 0.0163 1.0000 Uiso R . . . . .
H281 H 1.3007 -0.2348 0.5358 0.0302 1.0000 Uiso R . . . . .
H282 H 1.3027 -0.1231 0.5742 0.0302 1.0000 Uiso R . . . . .
H283 H 1.3057 -0.1308 0.4912 0.0302 1.0000 Uiso R . . . . .
H291 H 1.0256 -0.4012 0.5991 0.0378 1.0000 Uiso R . . . . .
H292 H 1.0654 -0.3668 0.6759 0.0378 1.0000 Uiso R . . . . .
H293 H 1.1234 -0.3260 0.6098 0.0378 1.0000 Uiso R . . . . .
H18 H 0.9939 -0.2040 0.6607 0.0500 1.0000 Uiso DR . . . . .
H20 H 0.6431 0.2189 0.8914 0.0500 1.0000 Uiso R . . . . .
H22 H 1.3824 0.3183 0.7403 0.0500 1.0000 Uiso R . . . . .
H13 H 1.1582 0.0081 0.8624 0.0500 1.0000 Uiso R . . . . .
H331 H 1.2785 0.0516 0.9784 0.0323 1.0000 Uiso R . . . . .
H332 H 1.2046 -0.0455 0.9830 0.0323 1.0000 Uiso R . . . . .
H333 H 1.1610 0.0687 0.9643 0.0323 1.0000 Uiso R . . . . .
O20 O 1.22780(19) -0.0045(2) 0.88625(13) 0.0257 1.0000 Uiso . . . . . .
H19 H 1.1539 -0.1873 0.4765 0.0500 1.0000 Uiso DR . . . . .
O11 O 0.99440(15) -0.14175(17) 0.73200(11) 0.0133 1.0000 Uani . . . . . .
H1 H 0.6611 -0.1958 0.8541 0.0500 1.0000 Uiso DR . . . . .
H2 H 0.9288 0.4691 0.8930 0.0500 1.0000 Uiso R . . . . .
H3 H 0.8294 0.2741 0.9020 0.0500 1.0000 Uiso R . . . . .
C41 C 1.0296(6) 0.5265(7) 0.8452(4) 0.1132 1.0000 Uiso . . . . . .
H411 H 1.0612 0.5971 0.8322 0.1358 1.0000 Uiso R . . . . .
H412 H 1.0814 0.4813 0.8731 0.1358 1.0000 Uiso R . . . . .
H413 H 1.0053 0.4867 0.8011 0.1358 1.0000 Uiso R . . . . .
H391 H 0.9907 0.3163 0.9940 0.0736 1.0000 Uiso R . . . . .
H392 H 0.8889 0.2446 1.0065 0.0736 1.0000 Uiso R . . . . .
H393 H 0.9662 0.2064 0.9474 0.0736 1.0000 Uiso R . . . . .

loop_
_atom_site_aniso_label
_atom_site_aniso_U_11
_atom_site_aniso_U_22
_atom_site_aniso_U_33
_atom_site_aniso_U_23
_atom_site_aniso_U_13
_atom_site_aniso_U_12
Co1 0.00905(19) 0.0097(2) 0.00991(19) -0.00057(16) 0.00303(14) -0.00016(16)
Co2 0.00902(19) 0.0114(2) 0.00963(18) 0.00012(16) 0.00241(14) -0.00008(17)
Na3 0.0160(6) 0.0132(6) 0.0133(6) 0.0003(5) 0.0035(5) 0.0004(5)
O4 0.0083(10) 0.0108(11) 0.0117(10) -0.0004(8) 0.0020(8) -0.0011(8)
C5 0.0084(14) 0.0154(16) 0.0156(15) 0.0005(12) 0.0022(11) 0.0005(12)
O6 0.0097(10) 0.0125(11) 0.0115(10) -0.0011(8) 0.0015(8) -0.0002(8)
O7 0.0125(10) 0.0098(11) 0.0108(10) -0.0010(8) 0.0020(8) -0.0026(8)
N8 0.0100(12) 0.0113(13) 0.0124(12) -0.0002(10) 0.0032(9) 0.0006(10)
C9 0.0157(16) 0.0163(16) 0.0129(14) 0.0033(12) 0.0046(12) -0.0012(13)
C10 0.0147(16) 0.0150(16) 0.0188(16) 0.0050(13) 0.0067(12) 0.0015(13)
O12 0.0145(11) 0.0199(12) 0.0099(10) 0.0021(9) 0.0001(8) -0.0033(9)
O13 0.0089(10) 0.0131(11) 0.0131(10) -0.0021(8) 0.0040(8) 0.0001(9)
C14 0.0107(14) 0.0157(16) 0.0164(15) -0.0021(12) 0.0062(12) -0.0010(12)
N15 0.0080(12) 0.0116(13) 0.0125(12) -0.0017(10) 0.0033(9) -0.0010(10)
C16 0.0112(15) 0.0127(15) 0.0123(14) -0.0022(11) 0.0009(11) -0.0015(12)
O17 0.0106(10) 0.0118(11) 0.0144(10) -0.0010(9) 0.0037(8) 0.0004(9)
O18 0.0149(12) 0.0343(15) 0.0221(12) -0.0121(11) 0.0027(10) 0.0011(11)
O19 0.0293(15) 0.0411(17) 0.0295(14) -0.0128(13) 0.0039(12) 0.0110(13)
O21 0.0138(11) 0.0250(14) 0.0237(12) -0.0082(10) 0.0027(9) -0.0061(10)
O22 0.0315(14) 0.0135(12) 0.0178(11) 0.0009(9) 0.0051(10) -0.0016(10)
O23 0.0169(12) 0.0257(13) 0.0182(11) 0.0010(10) 0.0053(9) -0.0075(10)
C24 0.0145(15) 0.0144(16) 0.0131(14) -0.0042(12) 0.0029(12) -0.0044(13)
C25 0.0112(15) 0.0174(16) 0.0140(14) 0.0004(12) 0.0004(12) -0.0020(13)
C26 0.0135(15) 0.0160(16) 0.0152(14) 0.0000(12) 0.0073(12) -0.0017(13)
C27 0.0193(17) 0.0220(18) 0.0167(15) 0.0027(14) 0.0061(13) -0.0030(14)
C28 0.0195(18) 0.029(2) 0.0261(18) -0.0062(15) 0.0000(14) 0.0032(15)
C29 0.048(3) 0.020(2) 0.0251(19) -0.0013(15) 0.0032(17) 0.0054(18)
C30 0.0136(15) 0.0096(15) 0.0197(15) 0.0007(12) 0.0049(12) -0.0001(12)
C31 0.0164(16) 0.0207(18) 0.0172(15) -0.0038(13) 0.0031(13) -0.0042(14)
C32 0.0189(16) 0.0176(17) 0.0154(15) -0.0031(13) 0.0064(13) -0.0003(14)
C34 0.0177(17) 0.0229(18) 0.0155(15) 0.0047(13) 0.0018(13) -0.0029(14)
C35 0.0240(18) 0.0193(18) 0.0297(19) 0.0020(15) 0.0139(15) 0.0051(15)
C36 0.0148(15) 0.0125(16) 0.0195(15) -0.0004(12) 0.0039(12) 0.0013(12)
C37 0.0076(14) 0.0170(16) 0.0141(14) 0.0007(12) 0.0017(11) -0.0004(12)
O11 0.0130(11) 0.0115(11) 0.0160(10) 0.0025(9) 0.0047(8) 0.0018(9)

loop_
_atom_type_symbol
_atom_type_scat_dispersion_real
_atom_type_scat_dispersion_imag
_atom_type_scat_Cromer_Mann_a1
_atom_type_scat_Cromer_Mann_b1
_atom_type_scat_Cromer_Mann_a2
_atom_type_scat_Cromer_Mann_b2
_atom_type_scat_Cromer_Mann_a3
_atom_type_scat_Cromer_Mann_b3
_atom_type_scat_Cromer_Mann_a4
_atom_type_scat_Cromer_Mann_b4
_atom_type_scat_Cromer_Mann_c
_atom_type_scat_source
C 0.0033 0.0016 2.3100 20.8439 1.0200 10.2075 1.5886 0.5687 0.8650 51.6512 0.2156 'International Tables Vol C 4.2.6.8 and 6.1.1.4'
H 0.0000 0.0000 0.4930 10.5109 0.3229 26.1257 0.1402 3.1424 0.0408 57.7998 0.0030 'International Tables Vol C 4.2.6.8 and 6.1.1.4'
Co 0.3494 0.9721 12.2841 4.2791 7.3409 0.2784 4.0034 13.5359 2.3488 71.1692 1.0118 'International Tables Vol C 4.2.6.8 and 6.1.1.4'
O 0.0106 0.0060 3.0485 13.2771 2.2868 5.7011 1.5463 0.3239 0.8670 32.9089 0.2508 'International Tables Vol C 4.2.6.8 and 6.1.1.4'
N 0.0061 0.0033 12.2126 0.0057 3.1322 9.8933 2.0125 28.9975 1.1663 0.5826 -11.5290 'International Tables Vol C 4.2.6.8 and 6.1.1.4'
Na 0.0362 0.0249 4.7626 3.2850 3.1736 8.8422 1.2674 0.3136 1.1128 129.4240 0.6760 'International Tables Vol C 4.2.6.8 and 6.1.1.4'

loop_
_geom_angle_atom_site_label_1
_geom_angle_site_symmetry_1
_geom_angle_atom_site_label_2
_geom_angle_site_symmetry_2
_geom_angle_atom_site_label_3
_geom_angle_site_symmetry_3
_geom_angle
_geom_angle_publ_flag
Co2 . Co1 . Na3 . 77.05(3) yes
Co2 . Co1 . O4 . 48.31(6) yes
Na3 . Co1 . O4 . 53.67(6) yes
Co2 . Co1 . O6 . 48.65(6) yes
Na3 . Co1 . O6 . 62.70(6) yes
O4 . Co1 . O6 . 79.52(8) yes
Co2 . Co1 . O7 . 48.26(6) yes
Na3 . Co1 . O7 . 125.23(7) yes
O4 . Co1 . O7 . 82.62(8) yes
O6 . Co1 . O7 . 79.97(9) yes
Co2 . Co1 . O13 . 127.66(7) yes
Na3 . Co1 . O13 . 51.59(7) yes
O4 . Co1 . O13 . 98.01(9) yes
O6 . Co1 . O13 . 93.21(9) yes
O7 . Co1 . O13 . 172.95(9) yes
Co2 . Co1 . N15 . 119.03(8) yes
Na3 . Co1 . N15 . 126.28(8) yes
O4 . Co1 . N15 . 167.11(10) yes
O6 . Co1 . N15 . 89.37(10) yes
O7 . Co1 . N15 . 89.07(9) yes
Co2 . Co1 . C16 . 83.55(7) yes
Na3 . Co1 . C16 . 120.96(7) yes
O4 . Co1 . C16 . 131.74(9) yes
O6 . Co1 . C16 . 62.70(9) yes
O7 . Co1 . C16 . 63.07(9) yes
Co2 . Co1 . O17 . 126.86(6) yes
Na3 . Co1 . O17 . 122.44(7) yes
O4 . Co1 . O17 . 100.41(9) yes
O6 . Co1 . O17 . 173.58(9) yes
O7 . Co1 . O17 . 93.64(9) yes
O13 . Co1 . N15 . 89.05(10) yes
O13 . Co1 . C16 . 112.22(9) yes
N15 . Co1 . C16 . 35.49(10) yes
O13 . Co1 . O17 . 93.15(9) yes
N15 . Co1 . O17 . 89.90(10) yes
C16 . Co1 . O17 . 113.87(9) yes
Co1 . Co2 . O4 . 48.34(6) yes
Co1 . Co2 . O6 . 48.98(6) yes
O4 . Co2 . O6 . 79.78(8) yes
Co1 . Co2 . O7 . 48.35(6) yes
O4 . Co2 . O7 . 82.71(9) yes
O6 . Co2 . O7 . 80.29(9) yes
Co1 . Co2 . N8 . 122.73(8) yes
O4 . Co2 . N8 . 90.34(9) yes
O6 . Co2 . N8 . 170.05(9) yes
O7 . Co2 . N8 . 97.44(10) yes
Co1 . Co2 . C9 . 157.81(7) yes
O4 . Co2 . C9 . 114.47(9) yes
O6 . Co2 . C9 . 151.46(10) yes
O7 . Co2 . C9 . 124.44(9) yes
N8 . Co2 . C9 . 35.69(10) yes
Co1 . Co2 . O12 . 132.86(7) yes
O4 . Co2 . O12 . 175.73(9) yes
O6 . Co2 . O12 . 103.95(9) yes
O7 . Co2 . O12 . 95.79(9) yes
N8 . Co2 . O12 . 85.89(10) yes
Co1 . Co2 . O11 . 124.87(6) yes
O4 . Co2 . O11 . 92.15(9) yes
O6 . Co2 . O11 . 94.49(9) yes
O7 . Co2 . O11 . 173.22(8) yes
N8 . Co2 . O11 . 86.97(10) yes
C9 . Co2 . O12 . 63.12(10) yes
C9 . Co2 . O11 . 61.78(9) yes
O12 . Co2 . O11 . 89.64(9) yes
O13 2_756 Na3 . Co1 . 113.66(7) yes
O13 2_756 Na3 . Na3 2_756 45.57(6) yes
Co1 . Na3 . Na3 2_756 73.79(4) yes
O13 2_756 Na3 . O4 . 106.66(8) yes
Co1 . Na3 . O4 . 39.74(5) yes
Na3 2_756 Na3 . O4 . 89.98(7) yes
O13 2_756 Na3 . O6 . 152.72(9) yes
Co1 . Na3 . O6 . 39.34(5) yes
Na3 2_756 Na3 . O6 . 108.86(7) yes
O4 . Na3 . O6 . 57.05(7) yes
O13 2_756 Na3 . O13 . 89.41(8) yes
Co1 . Na3 . O13 . 38.72(5) yes
Na3 2_756 Na3 . O13 . 43.84(6) yes
O4 . Na3 . O13 . 73.83(7) yes
O6 . Na3 . O13 . 65.84(7) yes
O13 2_756 Na3 . O18 . 91.00(9) yes
Co1 . Na3 . O18 . 126.60(8) yes
Na3 2_756 Na3 . O18 . 97.90(8) yes
O4 . Na3 . O18 . 161.05(9) yes
O6 . Na3 . O18 . 104.01(8) yes
O13 2_756 Na3 . O22 . 99.20(9) yes
Co1 . Na3 . O22 . 126.56(7) yes
Na3 2_756 Na3 . O22 . 143.26(9) yes
O4 . Na3 . O22 . 92.14(8) yes
O6 . Na3 . O22 . 102.91(8) yes
O13 . Na3 . O18 . 100.12(9) yes
O13 . Na3 . O22 . 165.24(9) yes
O18 . Na3 . O22 . 91.76(10) yes
Na3 . O4 . Co1 . 86.59(8) yes
Na3 . O4 . Co2 . 105.85(9) yes
Co1 . O4 . Co2 . 83.35(8) yes
Na3 . O4 . C5 . 138.81(18) yes
Co1 . O4 . C5 . 121.82(18) yes
Co2 . O4 . C5 . 106.53(16) yes
O4 . C5 . C37 . 107.7(2) yes
O4 . C5 . H42 . 112.4 no
C37 . C5 . H42 . 107.1 no
O4 . C5 . H43 . 108.8 no
C37 . C5 . H43 . 110.6 no
H42 . C5 . H43 . 110.3 no
Co1 . O6 . Co2 . 82.37(8) yes
Co1 . O6 . Na3 . 77.96(7) yes
Co2 . O6 . Na3 . 95.00(8) yes
Co1 . O6 . C25 . 106.85(17) yes
Co2 . O6 . C25 . 119.12(17) yes
Na3 . O6 . C25 . 145.81(17) yes
Co1 . O7 . Co2 . 83.39(8) yes
Co1 . O7 . C24 . 107.74(16) yes
Co2 . O7 . C24 . 114.62(18) yes
Co2 . N8 . C9 . 96.20(17) yes
Co2 . N8 . C32 . 111.44(19) yes
C9 . N8 . C32 . 114.3(2) yes
Co2 . N8 . C37 . 103.35(17) yes
C9 . N8 . C37 . 117.5(2) yes
C32 . N8 . C37 . 112.1(2) yes
N8 . C9 . Co2 . 48.10(12) yes
N8 . C9 . C10 . 106.2(2) yes
Co2 . C9 . C10 . 78.32(16) yes
N8 . C9 . C27 . 115.9(3) yes
Co2 . C9 . C27 . 163.9(2) yes
C10 . C9 . C27 . 109.6(3) yes
N8 . C9 . C34 . 105.0(2) yes
Co2 . C9 . C34 . 77.07(17) yes
C10 . C9 . C34 . 107.4(3) yes
C27 . C9 . C34 . 112.2(3) yes
C9 . C10 . H44 . 109.3 no
C9 . C10 . H45 . 108.2 no
H44 . C10 . H45 . 111.7 no
C9 . C10 . O11 . 108.8(3) yes
H44 . C10 . O11 . 109.6 no
H45 . C10 . O11 . 109.1 no
Co2 . O12 . C34 . 109.61(18) yes
Na3 2_756 O13 . Na3 . 90.59(8) yes
Na3 2_756 O13 . Co1 . 130.88(11) yes
Na3 . O13 . Co1 . 89.69(8) yes
Na3 2_756 O13 . C14 . 119.42(17) yes
Na3 . O13 . C14 . 108.14(17) yes
Co1 . O13 . C14 . 106.96(17) yes
O13 . C14 . C26 . 109.8(2) yes
O13 . C14 . H46 . 111.0 no
C26 . C14 . H46 . 110.6 no
O13 . C14 . H47 . 109.8 no
C26 . C14 . H47 . 108.9 no
H46 . C14 . H47 . 106.6 no
Co1 . N15 . C16 . 98.20(17) yes
Co1 . N15 . C26 . 108.69(18) yes
C16 . N15 . C26 . 116.4(2) yes
Co1 . N15 . C30 . 106.43(18) yes
C16 . N15 . C30 . 116.2(2) yes
C26 . N15 . C30 . 109.6(2) yes
N15 . C16 . Co1 . 46.31(12) yes
N15 . C16 . C24 . 106.2(2) yes
Co1 . C16 . C24 . 78.25(16) yes
N15 . C16 . C25 . 105.2(2) yes
Co1 . C16 . C25 . 78.71(16) yes
C24 . C16 . C25 . 106.4(2) yes
N15 . C16 . C31 . 114.2(2) yes
Co1 . C16 . C31 . 160.4(2) yes
C24 . C16 . C31 . 111.0(2) yes
C25 . C16 . C31 . 113.3(3) yes
Co1 . O17 . C36 . 107.33(17) yes
Na3 . O18 . C28 . 145.7(2) yes
Na3 . O18 . H19 . 107.4 no
C28 . O18 . H19 . 105.9 no
C35 . O19 . H20 . 119.5 no
C31 . O21 . H22 . 102.1 no
Na3 . O22 . C29 . 122.7(2) yes
Na3 . O22 . H18 . 77.7 no
C29 . O22 . H18 . 110.6 no
C27 . O23 . H1 . 105.5 no
C16 . C24 . O7 . 109.8(2) yes
C16 . C24 . H48 . 108.4 no
O7 . C24 . H48 . 110.9 no
C16 . C24 . H49 . 109.0 no
O7 . C24 . H49 . 110.9 no
H48 . C24 . H49 . 107.8 no
C16 . C25 . O6 . 108.7(2) yes
C16 . C25 . H50 . 110.2 no
O6 . C25 . H50 . 110.9 no
C16 . C25 . H51 . 112.5 no
O6 . C25 . H51 . 109.8 no
H50 . C25 . H51 . 104.8 no
C14 . C26 . N15 . 109.2(2) yes
C14 . C26 . H52 . 111.4 no
N15 . C26 . H52 . 112.4 no
C14 . C26 . H53 . 106.8 no
N15 . C26 . H53 . 108.2 no
H52 . C26 . H53 . 108.6 no
C9 . C27 . O23 . 109.4(2) yes
C9 . C27 . H54 . 109.6 no
O23 . C27 . H54 . 108.9 no
C9 . C27 . H55 . 110.5 no
O23 . C27 . H55 . 108.7 no
H54 . C27 . H55 . 109.7 no
O18 . C28 . H281 . 109.8 no
O18 . C28 . H282 . 108.4 no
H281 . C28 . H282 . 110.5 no
O18 . C28 . H283 . 107.4 no
H281 . C28 . H283 . 109.1 no
H282 . C28 . H283 . 111.6 no
O22 . C29 . H291 . 105.6 no
O22 . C29 . H292 . 111.2 no
H291 . C29 . H292 . 108.8 no
O22 . C29 . H293 . 112.2 no
H291 . C29 . H293 . 109.8 no
H292 . C29 . H293 . 109.2 no
N15 . C30 . C36 . 105.7(2) yes
N15 . C30 . H56 . 112.0 no
C36 . C30 . H56 . 110.8 no
N15 . C30 . H57 . 109.8 no
C36 . C30 . H57 . 108.8 no
H56 . C30 . H57 . 109.6 no
C16 . C31 . O21 . 110.4(3) yes
C16 . C31 . H58 . 109.1 no
O21 . C31 . H58 . 109.9 no
C16 . C31 . H59 . 108.5 no
O21 . C31 . H59 . 110.8 no
H58 . C31 . H59 . 108.1 no
N8 . C32 . C35 . 118.1(3) yes
N8 . C32 . H60 . 109.4 no
C35 . C32 . H60 . 105.6 no
N8 . C32 . H61 . 105.8 no
C35 . C32 . H61 . 108.0 no
H60 . C32 . H61 . 109.8 no
H331 . C33 . H332 . 109.3 no
H331 . C33 . H333 . 107.3 no
H332 . C33 . H333 . 107.3 no
H331 . C33 . O20 . 110.1 no
H332 . C33 . O20 . 110.9 no
H333 . C33 . O20 . 111.8 no
C9 . C34 . O12 . 110.2(2) yes
C9 . C34 . H62 . 109.5 no
O12 . C34 . H62 . 108.6 no
C9 . C34 . H63 . 109.6 no
O12 . C34 . H63 . 111.7 no
H62 . C34 . H63 . 107.1 no
C32 . C35 . O19 . 104.7(3) yes
C32 . C35 . H64 . 111.2 no
O19 . C35 . H64 . 110.5 no
C32 . C35 . H65 . 110.0 no
O19 . C35 . H65 . 111.3 no
H64 . C35 . H65 . 109.1 no
C30 . C36 . O17 . 108.7(2) yes
C30 . C36 . H66 . 111.4 no
O17 . C36 . H66 . 107.0 no
C30 . C36 . H67 . 110.4 no
O17 . C36 . H67 . 111.2 no
H66 . C36 . H67 . 108.1 no
C5 . C37 . N8 . 108.2(2) yes
C5 . C37 . H68 . 109.1 no
N8 . C37 . H68 . 109.3 no
C5 . C37 . H69 . 109.6 no
N8 . C37 . H69 . 110.4 no
H68 . C37 . H69 . 110.3 no
C39 . O38 . H3 . 96.8 no
O38 . C39 . H391 . 109.7 no
O38 . C39 . H392 . 109.4 no
H391 . C39 . H392 . 109.5 no
O38 . C39 . H393 . 109.4 no
H391 . C39 . H393 . 109.5 no
H392 . C39 . H393 . 109.5 no
H2 . O40 . C41 . 99.2 no
H13 . O20 . C33 . 105.0 no
C10 . O11 . Co2 . 110.28(18) yes
O40 . C41 . H411 . 109.4 no
O40 . C41 . H412 . 109.0 no
H411 . C41 . H412 . 109.5 no
O40 . C41 . H413 . 110.0 no
H411 . C41 . H413 . 109.5 no
H412 . C41 . H413 . 109.5 no

loop_
_geom_bond_atom_site_label_1
_geom_bond_site_symmetry_1
_geom_bond_atom_site_label_2
_geom_bond_site_symmetry_2
_geom_bond_distance
_geom_bond_publ_flag
Co1 . Co2 . 2.5628(6) yes
Co1 . Na3 . 3.0100(13) yes
Co1 . O4 . 1.928(2) yes
Co1 . O6 . 1.951(2) yes
Co1 . O7 . 1.9278(19) yes
Co1 . O13 . 1.883(2) yes
Co1 . N15 . 1.892(2) yes
Co1 . C16 . 2.590(3) yes
Co1 . O17 . 1.891(2) yes
Co2 . O4 . 1.927(2) yes
Co2 . O6 . 1.941(2) yes
Co2 . O7 . 1.925(2) yes
Co2 . N8 . 1.948(2) yes
Co2 . C9 . 2.601(3) yes
Co2 . O12 . 1.885(2) yes
Co2 . O11 . 1.895(2) yes
Na3 . O13 2_756 2.287(2) yes
Na3 . Na3 2_756 3.302(2) yes
Na3 . O4 . 2.429(2) yes
Na3 . O6 . 2.735(2) yes
Na3 . O13 . 2.359(2) yes
Na3 . O18 . 2.281(2) yes
Na3 . O22 . 2.398(3) yes
O4 . C5 . 1.438(3) yes
C5 . C37 . 1.521(4) yes
C5 . H42 . 0.968 no
C5 . H43 . 0.980 no
O6 . C25 . 1.443(4) yes
O7 . C24 . 1.432(3) yes
N8 . C9 . 1.527(4) yes
N8 . C32 . 1.489(4) yes
N8 . C37 . 1.505(4) yes
C9 . C10 . 1.515(4) yes
C9 . C27 . 1.534(4) yes
C9 . C34 . 1.542(5) yes
C10 . H44 . 0.983 no
C10 . H45 . 0.970 no
C10 . O11 . 1.419(3) yes
O12 . C34 . 1.416(4) yes
O13 . C14 . 1.417(3) yes
C14 . C26 . 1.528(4) yes
C14 . H46 . 0.995 no
C14 . H47 . 0.979 no
N15 . C16 . 1.519(4) yes
N15 . C26 . 1.519(4) yes
N15 . C30 . 1.502(4) yes
C16 . C24 . 1.537(4) yes
C16 . C25 . 1.540(4) yes
C16 . C31 . 1.521(4) yes
O17 . C36 . 1.425(4) yes
O18 . C28 . 1.396(4) yes
O18 . H19 . 1.000 no
O19 . C35 . 1.434(4) yes
O19 . H20 . 1.001 no
O21 . C31 . 1.416(4) yes
O21 . H22 . 1.002 no
O22 . C29 . 1.446(4) yes
O22 . H18 . 1.000 no
O23 . C27 . 1.410(4) yes
O23 . H1 . 1.000 no
C24 . H48 . 0.965 no
C24 . H49 . 0.942 no
C25 . H50 . 0.966 no
C25 . H51 . 0.966 no
C26 . H52 . 0.985 no
C26 . H53 . 0.980 no
C27 . H54 . 0.999 no
C27 . H55 . 0.974 no
C28 . H281 . 0.935 no
C28 . H282 . 0.955 no
C28 . H283 . 0.952 no
C29 . H291 . 0.955 no
C29 . H292 . 0.973 no
C29 . H293 . 0.979 no
C30 . C36 . 1.518(4) yes
C30 . H56 . 0.968 no
C30 . H57 . 0.953 no
C31 . H58 . 0.969 no
C31 . H59 . 0.985 no
C32 . C35 . 1.521(4) yes
C32 . H60 . 0.974 no
C32 . H61 . 0.964 no
C33 . H331 . 0.957 no
C33 . H332 . 0.938 no
C33 . H333 . 0.982 no
C33 . O20 . 1.400(4) yes
C34 . H62 . 0.983 no
C34 . H63 . 0.964 no
C35 . H64 . 0.984 no
C35 . H65 . 0.991 no
C36 . H66 . 0.985 no
C36 . H67 . 0.969 no
C37 . H68 . 0.988 no
C37 . H69 . 0.955 no
O38 . C39 . 1.420(6) yes
O38 . H3 . 1.001 no
C39 . H391 . 1.000 no
C39 . H392 . 1.000 no
C39 . H393 . 1.000 no
O40 . H2 . 1.004 no
O40 . C41 . 1.341(8) yes
H13 . O20 . 1.002 no
C41 . H411 . 1.000 no
C41 . H412 . 1.000 no
C41 . H413 . 1.000 no

loop_
_geom_hbond_atom_site_label_D
_geom_hbond_site_symmetry_D
_geom_hbond_atom_site_label_H
_geom_hbond_site_symmetry_H
_geom_hbond_atom_site_label_A
_geom_hbond_site_symmetry_A
_geom_hbond_angle_DHA
_geom_hbond_distance_DH
_geom_hbond_distance_HA
_geom_hbond_distance_DA
_geom_hbond_publ_flag
O22 . H18 . O11 . 170 1.00 1.55 2.542(2) yes
O19 . H20 . O22 3_656 158 1.00 1.73 2.684(2) yes
O21 . H22 . O11 3_756 151 1.00 1.74 2.660(2) yes
O20 . H13 . O12 . 170 1.00 1.65 2.645(2) yes
O18 . H19 . O17 2_756 160 1.00 1.69 2.658(2) yes
O23 . H1 . O17 3_646 168 1.00 1.68 2.666(2) yes
O40 . H2 . O38 . 172 1.00 1.88 2.875(2) yes
O38 . H3 . O19 . 165 1.00 1.92 2.901(2) yes
